data_7123673
loop_
_publ_author_name
'Sugamata, Koh'
'Urao, Yukiko'
'Minoura, Mao'

_publ_section_title
;
 A Stable Bis(methylene)-\l4-selane with a &gt;C=Se=C&lt; bond containing
 Se(IV)
;
_journal_name_full 'Chemical Communications'
_journal_paper_doi 10.1039/C9CC04121D
_journal_year 2019
_chemical_formula_moiety 'C54H52Br2SeSi4, C4H10O'
_chemical_formula_sum 'C58 H62 Br2 O Se Si4'
_chemical_formula_weight 1126.21
_space_group_crystal_system monoclinic
_space_group_IT_number 14
_space_group_name_Hall '-P 2ybc'
_space_group_name_H-M_alt 'P 1 21/c 1'
_symmetry_space_group_name_Hall '-P 2ybc'
_symmetry_space_group_name_H-M 'P 1 21/c 1'
_atom_sites_solution_hydrogens geom
_audit_creation_method SHELXL-2017/1
_audit_update_record
;
2019-05-14 deposited with the CCDC.    2019-06-17 downloaded from the CCDC.
;
_cell_angle_alpha 90
_cell_angle_beta 91.4760(10)
_cell_angle_gamma 90
_cell_formula_units_Z 4
_cell_length_a 12.0334(4)
_cell_length_b 20.0424(6)
_cell_length_c 22.4788(6)
_cell_measurement_reflns_used 9948
_cell_measurement_temperature 273(2)
_cell_measurement_theta_max 27.24
_cell_measurement_theta_min 2.51
_cell_volume 5419.6(3)
_computing_cell_refinement 'Bruker SAINT'
_computing_data_collection 'Bruker APEX2'
_computing_data_reduction 'Bruker SAINT'
_computing_molecular_graphics 'Bruker SHELXTL'
_computing_publication_material 'Bruker SHELXTL'
_computing_structure_refinement 'SHELXL-2017/1 (Sheldrick, 2017)'
_computing_structure_solution 'SHELXT 2014/4 (Sheldrick, 2014)'
_diffrn_ambient_temperature 273(2)
_diffrn_measured_fraction_theta_full 0.998
_diffrn_measured_fraction_theta_max 0.997
_diffrn_measurement_device_type 'Bruker APEX-II CCD'
_diffrn_measurement_method '\f and \w scans'
_diffrn_radiation_type MoK\a
_diffrn_radiation_wavelength 0.71073
_diffrn_reflns_av_R_equivalents 0.0776
_diffrn_reflns_av_unetI/netI 0.0641
_diffrn_reflns_Laue_measured_fraction_full 0.998
_diffrn_reflns_Laue_measured_fraction_max 0.997
_diffrn_reflns_limit_h_max 15
_diffrn_reflns_limit_h_min -15
_diffrn_reflns_limit_k_max 26
_diffrn_reflns_limit_k_min -26
_diffrn_reflns_limit_l_max 29
_diffrn_reflns_limit_l_min -29
_diffrn_reflns_number 49603
_diffrn_reflns_point_group_measured_fraction_full 0.998
_diffrn_reflns_point_group_measured_fraction_max 0.997
_diffrn_reflns_theta_full 25.242
_diffrn_reflns_theta_max 27.484
_diffrn_reflns_theta_min 2.512
_exptl_absorpt_coefficient_mu 2.295
_exptl_absorpt_correction_type none
_exptl_crystal_colour colourless
_exptl_crystal_density_diffrn 1.380
_exptl_crystal_description block
_exptl_crystal_F_000 2312
_exptl_crystal_recrystallization_method 'Re-crystallisation from solvent: Et2O'
_exptl_crystal_size_max 0.050
_exptl_crystal_size_mid 0.020
_exptl_crystal_size_min 0.020
_refine_diff_density_max 0.543
_refine_diff_density_min -0.461
_refine_diff_density_rms 0.097
_refine_ls_extinction_method none
_refine_ls_goodness_of_fit_ref 1.024
_refine_ls_hydrogen_treatment constr
_refine_ls_matrix_type full
_refine_ls_number_parameters 601
_refine_ls_number_reflns 12402
_refine_ls_number_restraints 0
_refine_ls_restrained_S_all 1.024
_refine_ls_R_factor_all 0.0734
_refine_ls_R_factor_gt 0.0382
_refine_ls_shift/su_max 0.003
_refine_ls_shift/su_mean 0.000
_refine_ls_structure_factor_coef Fsqd
_refine_ls_weighting_details 'w=1/[\s^2^(Fo^2^)+(0.0247P)^2^+2.3035P] where P=(Fo^2^+2Fc^2^)/3'
_refine_ls_weighting_scheme calc
_refine_ls_wR_factor_gt 0.0657
_refine_ls_wR_factor_ref 0.0760
_reflns_Friedel_coverage 0.000
_reflns_number_gt 8779
_reflns_number_total 12402
_reflns_threshold_expression 'I > 2\s(I)'
_cod_data_source_file c9cc04121d2.cif
_cod_data_source_block 190510_CSeC_Br2_urao_0m_a
_cod_database_code 7123673
_shelx_shelxl_version_number 2017/1
_shelx_space_group_comment
;
The symmetry employed for this shelxl refinement is uniquely defined
by the following loop, which should always be used as a source of
symmetry information in preference to the above space-group names.
They are only intended as comments.
;
_shelx_estimated_absorpt_t_min 0.894
_shelx_estimated_absorpt_t_max 0.956

loop_
_space_group_symop_operation_xyz
'x, y, z'
'-x, y+1/2, -z+1/2'
'-x, -y, -z'
'x, -y-1/2, z-1/2'

loop_
_atom_site_label
_atom_site_type_symbol
_atom_site_fract_x
_atom_site_fract_y
_atom_site_fract_z
_atom_site_U_iso_or_equiv
_atom_site_adp_type
_atom_site_occupancy
_atom_site_site_symmetry_order
_atom_site_calc_flag
_atom_site_refinement_flags_posn
_atom_site_refinement_flags_adp
Se1 Se 0.62905(2) 0.25601(2) 0.59078(2) 0.01508(7) Uani 1 1 d . .
C1 C 0.6820(2) 0.16887(13) 0.62082(12) 0.0155(6) Uani 1 1 d . .
Br1 Br 0.84406(2) 0.15386(2) 0.60253(2) 0.02134(7) Uani 1 1 d . .
Si1 Si 0.67321(6) 0.14779(4) 0.70436(3) 0.01413(16) Uani 1 1 d . .
C2 C 0.7795(2) 0.19386(14) 0.74953(12) 0.0202(6) Uani 1 1 d . .
H2 H 0.782163 0.176381 0.789307 0.030 Uiso 1 1 calc R U
H2A H 0.760397 0.240333 0.750580 0.030 Uiso 1 1 calc R U
H2B H 0.850958 0.188650 0.732044 0.030 Uiso 1 1 calc R U
C3 C 0.5346(2) 0.16573(12) 0.73815(11) 0.0140(6) Uani 1 1 d . .
C4 C 0.5142(2) 0.13392(13) 0.79246(12) 0.0179(6) Uani 1 1 d . .
H4 H 0.563589 0.101525 0.806508 0.021 Uiso 1 1 calc R U
C5 C 0.4226(2) 0.14954(14) 0.82554(12) 0.0225(6) Uani 1 1 d . .
H5 H 0.410644 0.127622 0.861277 0.027 Uiso 1 1 calc R U
C6 C 0.3486(2) 0.19779(14) 0.80542(13) 0.0217(6) Uani 1 1 d . .
H6 H 0.287287 0.208819 0.827739 0.026 Uiso 1 1 calc R U
C7 C 0.3665(2) 0.22950(14) 0.75199(12) 0.0209(6) Uani 1 1 d . .
H7 H 0.316501 0.261694 0.738146 0.025 Uiso 1 1 calc R U
C8 C 0.4578(2) 0.21374(13) 0.71905(12) 0.0171(6) Uani 1 1 d . .
H8 H 0.468528 0.235665 0.683188 0.021 Uiso 1 1 calc R U
C9 C 0.7038(2) 0.05639(14) 0.71460(12) 0.0187(6) Uani 1 1 d . .
C10 C 0.6199(3) 0.00823(14) 0.71580(12) 0.0223(6) Uani 1 1 d . .
H10 H 0.546046 0.021333 0.711295 0.027 Uiso 1 1 calc R U
C11 C 0.6451(3) -0.05913(16) 0.72364(14) 0.0361(9) Uani 1 1 d . .
H11 H 0.588703 -0.090834 0.723059 0.043 Uiso 1 1 calc R U
C12 C 0.7544(3) -0.07843(17) 0.73227(16) 0.0480(11) Uani 1 1 d . .
H12 H 0.771515 -0.123280 0.737899 0.058 Uiso 1 1 calc R U
C13 C 0.8384(3) -0.03176(18) 0.73261(17) 0.0464(10) Uani 1 1 d . .
H13 H 0.911831 -0.045140 0.738620 0.056 Uiso 1 1 calc R U
C14 C 0.8137(3) 0.03495(16) 0.72402(14) 0.0301(8) Uani 1 1 d . .
H14 H 0.870970 0.066126 0.724499 0.036 Uiso 1 1 calc R U
Si2 Si 0.60315(7) 0.10891(4) 0.56517(3) 0.01920(18) Uani 1 1 d . .
C15 C 0.6761(3) 0.02731(14) 0.55961(13) 0.0282(7) Uani 1 1 d . .
H15 H 0.689874 0.009626 0.598801 0.042 Uiso 1 1 calc R U
H15A H 0.745444 0.033526 0.540193 0.042 Uiso 1 1 calc R U
H15B H 0.630520 -0.003310 0.536976 0.042 Uiso 1 1 calc R U
C16 C 0.4567(3) 0.09587(14) 0.58995(12) 0.0220(7) Uani 1 1 d . .
C17 C 0.4185(3) 0.03216(16) 0.60419(13) 0.0322(8) Uani 1 1 d . .
H17 H 0.467196 -0.003747 0.602122 0.039 Uiso 1 1 calc R U
C18 C 0.3110(3) 0.02089(19) 0.62119(15) 0.0432(10) Uani 1 1 d . .
H18 H 0.288425 -0.022074 0.630765 0.052 Uiso 1 1 calc R U
C19 C 0.2363(3) 0.0735(2) 0.62407(16) 0.0448(10) Uani 1 1 d . .
H19 H 0.163704 0.066047 0.635693 0.054 Uiso 1 1 calc R U
C20 C 0.2709(3) 0.13703(18) 0.60949(14) 0.0366(8) Uani 1 1 d . .
H20 H 0.221354 0.172582 0.610949 0.044 Uiso 1 1 calc R U
C21 C 0.3793(3) 0.14768(16) 0.59271(13) 0.0269(7) Uani 1 1 d . .
H21 H 0.401356 0.190705 0.582954 0.032 Uiso 1 1 calc R U
C22 C 0.5985(3) 0.14642(14) 0.48824(12) 0.0225(7) Uani 1 1 d . .
C23 C 0.6948(3) 0.15715(16) 0.45638(13) 0.0326(8) Uani 1 1 d . .
H23 H 0.763616 0.147566 0.474176 0.039 Uiso 1 1 calc R U
C24 C 0.6902(3) 0.18195(17) 0.39843(14) 0.0402(9) Uani 1 1 d . .
H24 H 0.755569 0.189032 0.378178 0.048 Uiso 1 1 calc R U
C25 C 0.5894(3) 0.19597(17) 0.37110(14) 0.0407(9) Uani 1 1 d . .
H25 H 0.586405 0.213488 0.332782 0.049 Uiso 1 1 calc R U
C26 C 0.4935(3) 0.18397(18) 0.40066(14) 0.0428(10) Uani 1 1 d . .
H26 H 0.425163 0.192234 0.381859 0.051 Uiso 1 1 calc R U
C27 C 0.4973(3) 0.15950(16) 0.45865(13) 0.0334(8) Uani 1 1 d . .
H27 H 0.431205 0.151713 0.478060 0.040 Uiso 1 1 calc R U
C28 C 0.6766(2) 0.34139(13) 0.62841(11) 0.0144(6) Uani 1 1 d . .
Br2 Br 0.62656(2) 0.35273(2) 0.71231(2) 0.01770(7) Uani 1 1 d . .
Si3 Si 0.83127(6) 0.36555(4) 0.62855(3) 0.01654(17) Uani 1 1 d . .
C29 C 0.8909(2) 0.34145(15) 0.55627(12) 0.0244(7) Uani 1 1 d . .
H29 H 0.969311 0.350378 0.557246 0.037 Uiso 1 1 calc R U
H29A H 0.855669 0.366771 0.524831 0.037 Uiso 1 1 calc R U
H29B H 0.878572 0.294728 0.549381 0.037 Uiso 1 1 calc R U
C30 C 0.9191(2) 0.32602(14) 0.68922(13) 0.0190(6) Uani 1 1 d . .
C31 C 0.9974(2) 0.27750(14) 0.67550(13) 0.0218(6) Uani 1 1 d . .
H31 H 1.002794 0.263050 0.636363 0.026 Uiso 1 1 calc R U
C32 C 1.0680(2) 0.25019(15) 0.71933(14) 0.0275(7) Uani 1 1 d . .
H32 H 1.118750 0.217273 0.709415 0.033 Uiso 1 1 calc R U
C33 C 1.0624(3) 0.27194(16) 0.77708(15) 0.0301(8) Uani 1 1 d . .
H33 H 1.109740 0.253881 0.806211 0.036 Uiso 1 1 calc R U
C34 C 0.9864(3) 0.32074(15) 0.79215(14) 0.0274(7) Uani 1 1 d . .
H34 H 0.982902 0.335575 0.831259 0.033 Uiso 1 1 calc R U
C35 C 0.9158(2) 0.34729(14) 0.74856(13) 0.0229(6) Uani 1 1 d . .
H35 H 0.864996 0.379993 0.758949 0.028 Uiso 1 1 calc R U
C36 C 0.8510(2) 0.45821(14) 0.63998(13) 0.0224(7) Uani 1 1 d . .
C37 C 0.8176(3) 0.49364(15) 0.69036(14) 0.0275(7) Uani 1 1 d . .
H37 H 0.773650 0.472460 0.718053 0.033 Uiso 1 1 calc R U
C38 C 0.8487(3) 0.55941(16) 0.69972(16) 0.0372(9) Uani 1 1 d . .
H38 H 0.825499 0.581780 0.733451 0.045 Uiso 1 1 calc R U
C39 C 0.9138(3) 0.59185(17) 0.65942(19) 0.0467(10) Uani 1 1 d . .
H39 H 0.935504 0.635816 0.666067 0.056 Uiso 1 1 calc R U
C40 C 0.9465(3) 0.55876(17) 0.60926(19) 0.0464(10) Uani 1 1 d . .
H40 H 0.989692 0.580684 0.581658 0.056 Uiso 1 1 calc R U
C41 C 0.9153(3) 0.49247(15) 0.59939(15) 0.0313(8) Uani 1 1 d . .
H41 H 0.937930 0.470854 0.565148 0.038 Uiso 1 1 calc R U
Si4 Si 0.58136(6) 0.40146(4) 0.58051(3) 0.01480(16) Uani 1 1 d . .
C42 C 0.5600(2) 0.48280(14) 0.61813(13) 0.0237(7) Uani 1 1 d . .
H42 H 0.630819 0.503276 0.626598 0.036 Uiso 1 1 calc R U
H42A H 0.522079 0.475691 0.654636 0.036 Uiso 1 1 calc R U
H42B H 0.516229 0.511461 0.592614 0.036 Uiso 1 1 calc R U
C43 C 0.6488(2) 0.41447(14) 0.50701(12) 0.0169(6) Uani 1 1 d . .
C44 C 0.6935(2) 0.47704(15) 0.49340(13) 0.0235(7) Uani 1 1 d . .
H44 H 0.687359 0.511823 0.520506 0.028 Uiso 1 1 calc R U
C45 C 0.7468(3) 0.48810(17) 0.44031(14) 0.0334(8) Uani 1 1 d . .
H45 H 0.776633 0.529871 0.432355 0.040 Uiso 1 1 calc R U
C46 C 0.7556(3) 0.43738(19) 0.39929(14) 0.0374(9) Uani 1 1 d . .
H46 H 0.791003 0.444905 0.363606 0.045 Uiso 1 1 calc R U
C47 C 0.7118(3) 0.37539(18) 0.41143(13) 0.0313(8) Uani 1 1 d . .
H47 H 0.717480 0.341122 0.383773 0.038 Uiso 1 1 calc R U
C48 C 0.6594(2) 0.36398(15) 0.46463(12) 0.0236(7) Uani 1 1 d . .
H48 H 0.630749 0.321854 0.472308 0.028 Uiso 1 1 calc R U
C49 C 0.4399(2) 0.36296(13) 0.56933(12) 0.0172(6) Uani 1 1 d . .
C50 C 0.3977(2) 0.34375(16) 0.51359(13) 0.0276(7) Uani 1 1 d . .
H50 H 0.442216 0.347498 0.480557 0.033 Uiso 1 1 calc R U
C51 C 0.2902(3) 0.31910(17) 0.50652(15) 0.0371(9) Uani 1 1 d . .
H51 H 0.263736 0.306476 0.468956 0.044 Uiso 1 1 calc R U
C52 C 0.2227(3) 0.31325(16) 0.55477(15) 0.0329(8) Uani 1 1 d . .
H52 H 0.151021 0.296476 0.549915 0.039 Uiso 1 1 calc R U
C53 C 0.2622(3) 0.33245(15) 0.61048(14) 0.0299(8) Uani 1 1 d . .
H53 H 0.216816 0.328843 0.643184 0.036 Uiso 1 1 calc R U
C54 C 0.3691(2) 0.35702(15) 0.61765(13) 0.0232(7) Uani 1 1 d . .
H54 H 0.394642 0.369890 0.655329 0.028 Uiso 1 1 calc R U
O1 O 0.0064(2) 0.35824(12) 0.93556(11) 0.0496(7) Uani 1 1 d . .
C55 C 0.0630(5) 0.3010(2) 0.9543(2) 0.095(2) Uani 1 1 d . .
H55 H 0.074578 0.302180 0.997153 0.113 Uiso 1 1 calc R U
H55A H 0.135244 0.299388 0.936140 0.113 Uiso 1 1 calc R U
C56 C -0.0025(5) 0.2403(2) 0.93715(18) 0.0769(16) Uani 1 1 d . .
H56 H -0.073332 0.241588 0.955851 0.115 Uiso 1 1 calc R U
H56A H 0.037273 0.201085 0.949887 0.115 Uiso 1 1 calc R U
H56B H -0.013627 0.239206 0.894720 0.115 Uiso 1 1 calc R U
C57 C 0.0675(4) 0.4174(2) 0.9427(3) 0.094(2) Uani 1 1 d . .
H57 H 0.136368 0.414323 0.921292 0.113 Uiso 1 1 calc R U
H57A H 0.085766 0.424666 0.984444 0.113 Uiso 1 1 calc R U
C58 C 0.0002(4) 0.4735(2) 0.9192(2) 0.0761(15) Uani 1 1 d . .
H58 H -0.018722 0.465569 0.878080 0.114 Uiso 1 1 calc R U
H58A H 0.042051 0.514101 0.922890 0.114 Uiso 1 1 calc R U
H58B H -0.066567 0.477200 0.941456 0.114 Uiso 1 1 calc R U

loop_
_atom_site_aniso_label
_atom_site_aniso_U_11
_atom_site_aniso_U_22
_atom_site_aniso_U_33
_atom_site_aniso_U_23
_atom_site_aniso_U_13
_atom_site_aniso_U_12
Se1 0.02161(15) 0.00938(13) 0.01414(13) 0.00101(11) -0.00178(10) 0.00019(11)
C1 0.0164(15) 0.0099(13) 0.0203(14) 0.0037(11) 0.0034(11) 0.0025(11)
Br1 0.02199(16) 0.01833(15) 0.02397(14) 0.00107(12) 0.00565(11) 0.00279(12)
Si1 0.0163(4) 0.0115(4) 0.0146(4) 0.0024(3) -0.0003(3) 0.0005(3)
C2 0.0201(16) 0.0216(16) 0.0189(14) 0.0033(12) 0.0003(12) -0.0008(12)
C3 0.0156(15) 0.0094(13) 0.0168(13) -0.0021(11) -0.0022(11) -0.0028(11)
C4 0.0202(15) 0.0123(14) 0.0212(14) 0.0029(12) -0.0010(12) 0.0028(11)
C5 0.0262(17) 0.0196(16) 0.0217(14) 0.0054(13) 0.0035(12) -0.0021(13)
C6 0.0151(16) 0.0216(16) 0.0284(16) -0.0031(13) 0.0038(12) -0.0003(12)
C7 0.0184(16) 0.0174(15) 0.0268(15) 0.0024(13) -0.0038(12) 0.0017(12)
C8 0.0186(15) 0.0148(14) 0.0177(14) 0.0043(12) -0.0024(11) -0.0013(12)
C9 0.0232(16) 0.0159(15) 0.0171(14) 0.0047(12) 0.0037(12) 0.0039(12)
C10 0.0304(18) 0.0177(15) 0.0189(14) 0.0011(13) 0.0069(12) 0.0026(13)
C11 0.052(2) 0.0168(17) 0.041(2) 0.0015(15) 0.0242(17) -0.0039(16)
C12 0.066(3) 0.0188(18) 0.061(2) 0.0175(18) 0.036(2) 0.0184(18)
C13 0.042(2) 0.036(2) 0.062(3) 0.0252(19) 0.0195(19) 0.0223(18)
C14 0.0291(19) 0.0245(17) 0.0371(18) 0.0101(15) 0.0067(15) 0.0093(14)
Si2 0.0292(5) 0.0115(4) 0.0168(4) -0.0017(3) -0.0010(3) -0.0005(3)
C15 0.048(2) 0.0135(15) 0.0230(16) -0.0044(13) 0.0036(14) 0.0015(14)
C16 0.0312(18) 0.0195(16) 0.0150(14) -0.0035(12) -0.0054(12) -0.0080(13)
C17 0.042(2) 0.0254(18) 0.0291(17) -0.0014(15) -0.0054(15) -0.0108(15)
C18 0.048(2) 0.037(2) 0.044(2) 0.0046(18) -0.0010(18) -0.0236(19)
C19 0.033(2) 0.055(3) 0.047(2) -0.007(2) 0.0056(17) -0.0190(19)
C20 0.031(2) 0.044(2) 0.0346(18) -0.0104(17) 0.0010(15) -0.0057(17)
C21 0.0289(18) 0.0257(17) 0.0259(16) -0.0043(14) -0.0042(13) -0.0045(14)
C22 0.0366(19) 0.0137(15) 0.0171(14) -0.0023(12) -0.0014(13) -0.0015(13)
C23 0.046(2) 0.0321(19) 0.0200(15) -0.0022(15) 0.0010(14) -0.0021(16)
C24 0.063(3) 0.035(2) 0.0233(17) -0.0015(16) 0.0170(17) -0.0038(18)
C25 0.077(3) 0.029(2) 0.0157(16) 0.0021(15) 0.0011(18) 0.0050(19)
C26 0.061(3) 0.043(2) 0.0236(17) 0.0014(16) -0.0100(18) 0.0097(19)
C27 0.047(2) 0.0310(19) 0.0224(16) 0.0023(15) -0.0005(15) 0.0016(16)
C28 0.0179(15) 0.0126(14) 0.0128(12) 0.0001(11) 0.0032(10) 0.0003(11)
Br2 0.01920(15) 0.01996(15) 0.01401(13) -0.00087(12) 0.00170(10) -0.00021(12)
Si3 0.0158(4) 0.0133(4) 0.0206(4) 0.0020(3) 0.0019(3) 0.0002(3)
C29 0.0224(16) 0.0242(17) 0.0270(16) 0.0029(14) 0.0050(13) 0.0030(13)
C30 0.0121(15) 0.0152(14) 0.0295(16) 0.0051(12) -0.0024(12) -0.0040(11)
C31 0.0156(15) 0.0196(15) 0.0302(16) 0.0044(13) 0.0022(12) -0.0049(12)
C32 0.0126(15) 0.0230(17) 0.047(2) 0.0103(15) 0.0005(14) -0.0012(13)
C33 0.0196(17) 0.0291(18) 0.0410(19) 0.0145(16) -0.0116(14) -0.0065(14)
C34 0.0261(18) 0.0262(17) 0.0295(17) 0.0071(14) -0.0090(14) -0.0090(14)
C35 0.0189(16) 0.0170(15) 0.0326(16) 0.0031(14) -0.0053(13) -0.0030(12)
C36 0.0151(15) 0.0162(15) 0.0356(17) 0.0034(13) -0.0070(13) -0.0003(12)
C37 0.0257(18) 0.0178(16) 0.0387(18) -0.0008(14) -0.0056(14) -0.0003(13)
C38 0.036(2) 0.0226(18) 0.052(2) -0.0091(17) -0.0116(17) 0.0058(15)
C39 0.038(2) 0.0156(18) 0.087(3) -0.002(2) -0.005(2) -0.0053(16)
C40 0.036(2) 0.0244(19) 0.080(3) 0.013(2) 0.010(2) -0.0075(16)
C41 0.0264(18) 0.0177(16) 0.050(2) 0.0058(15) 0.0059(15) 0.0016(14)
Si4 0.0172(4) 0.0108(4) 0.0165(4) 0.0012(3) 0.0006(3) 0.0018(3)
C42 0.0262(17) 0.0143(15) 0.0304(16) -0.0008(13) -0.0048(13) 0.0036(13)
C43 0.0142(15) 0.0167(15) 0.0197(14) 0.0050(12) -0.0006(11) 0.0022(11)
C44 0.0213(17) 0.0199(16) 0.0293(16) 0.0082(13) -0.0028(13) 0.0020(13)
C45 0.0249(18) 0.036(2) 0.0396(19) 0.0251(17) 0.0003(15) -0.0042(15)
C46 0.029(2) 0.059(3) 0.0245(17) 0.0201(18) 0.0024(14) 0.0001(17)
C47 0.0273(19) 0.048(2) 0.0184(15) 0.0052(15) 0.0022(13) 0.0043(16)
C48 0.0249(17) 0.0259(17) 0.0200(14) 0.0055(13) 0.0003(12) -0.0010(13)
C49 0.0156(15) 0.0134(14) 0.0227(14) 0.0036(12) -0.0008(11) 0.0040(11)
C50 0.0216(17) 0.0333(18) 0.0277(16) -0.0021(15) -0.0009(13) -0.0008(14)
C51 0.031(2) 0.044(2) 0.0358(19) -0.0140(17) -0.0058(16) -0.0049(16)
C52 0.0200(18) 0.0329(19) 0.045(2) -0.0013(16) -0.0040(15) -0.0022(14)
C53 0.0233(18) 0.0305(19) 0.0361(18) 0.0115(15) 0.0048(14) 0.0044(14)
C54 0.0188(16) 0.0266(17) 0.0241(15) 0.0043(14) -0.0001(12) 0.0024(13)
O1 0.072(2) 0.0335(15) 0.0427(14) 0.0022(12) -0.0058(13) 0.0042(13)
C55 0.139(5) 0.036(3) 0.105(4) -0.007(3) -0.053(4) 0.036(3)
C56 0.152(5) 0.034(2) 0.046(2) 0.013(2) 0.026(3) 0.006(3)
C57 0.086(4) 0.035(3) 0.157(5) -0.021(3) -0.060(4) 0.000(3)
C58 0.069(3) 0.029(2) 0.130(4) 0.003(3) -0.011(3) 0.001(2)

loop_
_atom_type_symbol
_atom_type_description
_atom_type_scat_dispersion_real
_atom_type_scat_dispersion_imag
_atom_type_scat_source
C C 0.0033 0.0016 'International Tables Vol C Tables 4.2.6.8 and 6.1.1.4'
H H 0.0000 0.0000 'International Tables Vol C Tables 4.2.6.8 and 6.1.1.4'
Si Si 0.0817 0.0704 'International Tables Vol C Tables 4.2.6.8 and 6.1.1.4'
Se Se -0.0929 2.2259 'International Tables Vol C Tables 4.2.6.8 and 6.1.1.4'
Br Br -0.2901 2.4595 'International Tables Vol C Tables 4.2.6.8 and 6.1.1.4'
O O 0.0106 0.0060 'International Tables Vol C Tables 4.2.6.8 and 6.1.1.4'

loop_
_geom_angle_atom_site_label_1
_geom_angle_atom_site_label_2
_geom_angle_atom_site_label_3
_geom_angle
C1 Se1 C28 121.99(11)
Si1 C1 Si2 116.63(13)
Si1 C1 Se1 120.09(14)
Si2 C1 Se1 100.21(12)
Si1 C1 Br1 104.02(12)
Si2 C1 Br1 103.43(12)
Se1 C1 Br1 111.50(12)
C2 Si1 C9 106.68(13)
C2 Si1 C3 106.80(12)
C9 Si1 C3 108.00(12)
C2 Si1 C1 111.61(12)
C9 Si1 C1 108.45(12)
C3 Si1 C1 114.94(12)
Si1 C2 H2 109.5
Si1 C2 H2A 109.5
H2 C2 H2A 109.5
Si1 C2 H2B 109.5
H2 C2 H2B 109.5
H2A C2 H2B 109.5
C8 C3 C4 116.9(3)
C8 C3 Si1 126.4(2)
C4 C3 Si1 116.1(2)
C5 C4 C3 121.7(3)
C5 C4 H4 119.2
C3 C4 H4 119.2
C4 C5 C6 119.9(3)
C4 C5 H5 120.1
C6 C5 H5 120.1
C7 C6 C5 119.6(3)
C7 C6 H6 120.2
C5 C6 H6 120.2
C8 C7 C6 120.4(3)
C8 C7 H7 119.8
C6 C7 H7 119.8
C7 C8 C3 121.6(3)
C7 C8 H8 119.2
C3 C8 H8 119.2
C10 C9 C14 117.7(3)
C10 C9 Si1 122.4(2)
C14 C9 Si1 119.9(2)
C11 C10 C9 121.1(3)
C11 C10 H10 119.5
C9 C10 H10 119.5
C12 C11 C10 119.5(3)
C12 C11 H11 120.2
C10 C11 H11 120.2
C13 C12 C11 120.5(3)
C13 C12 H12 119.8
C11 C12 H12 119.8
C12 C13 C14 120.1(3)
C12 C13 H13 120.0
C14 C13 H13 120.0
C13 C14 C9 121.1(3)
C13 C14 H14 119.5
C9 C14 H14 119.5
C15 Si2 C16 110.17(14)
C15 Si2 C22 106.95(13)
C16 Si2 C22 108.76(13)
C15 Si2 C1 111.08(13)
C16 Si2 C1 109.76(12)
C22 Si2 C1 110.05(12)
Si2 C15 H15 109.5
Si2 C15 H15A 109.5
H15 C15 H15A 109.5
Si2 C15 H15B 109.5
H15 C15 H15B 109.5
H15A C15 H15B 109.5
C17 C16 C21 116.4(3)
C17 C16 Si2 120.8(2)
C21 C16 Si2 122.7(2)
C18 C17 C16 122.0(3)
C18 C17 H17 119.0
C16 C17 H17 119.0
C17 C18 C19 120.2(3)
C17 C18 H18 119.9
C19 C18 H18 119.9
C20 C19 C18 119.3(3)
C20 C19 H19 120.4
C18 C19 H19 120.4
C19 C20 C21 119.9(3)
C19 C20 H20 120.0
C21 C20 H20 120.0
C20 C21 C16 122.1(3)
C20 C21 H21 118.9
C16 C21 H21 118.9
C23 C22 C27 116.9(3)
C23 C22 Si2 121.8(2)
C27 C22 Si2 121.1(2)
C24 C23 C22 121.4(3)
C24 C23 H23 119.3
C22 C23 H23 119.3
C25 C24 C23 120.3(3)
C25 C24 H24 119.9
C23 C24 H24 119.9
C26 C25 C24 119.5(3)
C26 C25 H25 120.2
C24 C25 H25 120.2
C25 C26 C27 120.6(3)
C25 C26 H26 119.7
C27 C26 H26 119.7
C26 C27 C22 121.2(3)
C26 C27 H27 119.4
C22 C27 H27 119.4
Si3 C28 Si4 113.44(13)
Si3 C28 Se1 119.08(13)
Si4 C28 Se1 97.86(11)
Si3 C28 Br2 106.50(12)
Si4 C28 Br2 105.09(12)
Se1 C28 Br2 114.03(13)
C29 Si3 C30 107.62(13)
C29 Si3 C36 108.94(14)
C30 Si3 C36 104.44(12)
C29 Si3 C28 109.20(12)
C30 Si3 C28 114.91(12)
C36 Si3 C28 111.48(12)
Si3 C29 H29 109.5
Si3 C29 H29A 109.5
H29 C29 H29A 109.5
Si3 C29 H29B 109.5
H29 C29 H29B 109.5
H29A C29 H29B 109.5
C31 C30 C35 117.3(3)
C31 C30 Si3 120.3(2)
C35 C30 Si3 122.2(2)
C30 C31 C32 121.3(3)
C30 C31 H31 119.3
C32 C31 H31 119.3
C33 C32 C31 120.0(3)
C33 C32 H32 120.0
C31 C32 H32 120.0
C32 C33 C34 120.2(3)
C32 C33 H33 119.9
C34 C33 H33 119.9
C33 C34 C35 119.6(3)
C33 C34 H34 120.2
C35 C34 H34 120.2
C34 C35 C30 121.6(3)
C34 C35 H35 119.2
C30 C35 H35 119.2
C41 C36 C37 117.0(3)
C41 C36 Si3 117.8(2)
C37 C36 Si3 124.7(2)
C38 C37 C36 121.5(3)
C38 C37 H37 119.3
C36 C37 H37 119.3
C39 C38 C37 120.4(3)
C39 C38 H38 119.8
C37 C38 H38 119.8
C40 C39 C38 119.5(3)
C40 C39 H39 120.3
C38 C39 H39 120.3
C39 C40 C41 120.5(4)
C39 C40 H40 119.7
C41 C40 H40 119.7
C36 C41 C40 121.1(3)
C36 C41 H41 119.5
C40 C41 H41 119.5
C42 Si4 C43 110.29(13)
C42 Si4 C49 106.62(13)
C43 Si4 C49 110.46(12)
C42 Si4 C28 111.95(12)
C43 Si4 C28 107.94(12)
C49 Si4 C28 109.60(12)
Si4 C42 H42 109.5
Si4 C42 H42A 109.5
H42 C42 H42A 109.5
Si4 C42 H42B 109.5
H42 C42 H42B 109.5
H42A C42 H42B 109.5
C48 C43 C44 117.2(3)
C48 C43 Si4 123.3(2)
C44 C43 Si4 119.6(2)
C45 C44 C43 121.3(3)
C45 C44 H44 119.4
C43 C44 H44 119.4
C46 C45 C44 120.2(3)
C46 C45 H45 119.9
C44 C45 H45 119.9
C45 C46 C47 119.7(3)
C45 C46 H46 120.1
C47 C46 H46 120.1
C46 C47 C48 120.3(3)
C46 C47 H47 119.9
C48 C47 H47 119.9
C47 C48 C43 121.4(3)
C47 C48 H48 119.3
C43 C48 H48 119.3
C50 C49 C54 117.3(3)
C50 C49 Si4 122.8(2)
C54 C49 Si4 119.8(2)
C51 C50 C49 121.2(3)
C51 C50 H50 119.4
C49 C50 H50 119.4
C52 C51 C50 120.4(3)
C52 C51 H51 119.8
C50 C51 H51 119.8
C51 C52 C53 119.6(3)
C51 C52 H52 120.2
C53 C52 H52 120.2
C52 C53 C54 120.1(3)
C52 C53 H53 120.0
C54 C53 H53 120.0
C53 C54 C49 121.4(3)
C53 C54 H54 119.3
C49 C54 H54 119.3
C55 O1 C57 114.3(3)
O1 C55 C56 110.0(4)
O1 C55 H55 109.7
C56 C55 H55 109.7
O1 C55 H55A 109.7
C56 C55 H55A 109.7
H55 C55 H55A 108.2
C55 C56 H56 109.5
C55 C56 H56A 109.5
H56 C56 H56A 109.5
C55 C56 H56B 109.5
H56 C56 H56B 109.5
H56A C56 H56B 109.5
O1 C57 C58 108.8(4)
O1 C57 H57 109.9
C58 C57 H57 109.9
O1 C57 H57A 109.9
C58 C57 H57A 109.9
H57 C57 H57A 108.3
C57 C58 H58 109.5
C57 C58 H58A 109.5
H58 C58 H58A 109.5
C57 C58 H58B 109.5
H58 C58 H58B 109.5
H58A C58 H58B 109.5

loop_
_geom_bond_atom_site_label_1
_geom_bond_atom_site_label_2
_geom_bond_distance
Se1 C1 1.973(3)
Se1 C28 1.987(3)
C1 Si1 1.931(3)
C1 Si2 1.962(3)
C1 Br1 2.025(3)
Si1 C2 1.858(3)
Si1 C9 1.882(3)
Si1 C3 1.885(3)
C2 H2 0.9600
C2 H2A 0.9600
C2 H2B 0.9600
C3 C8 1.394(4)
C3 C4 1.405(4)
C4 C5 1.382(4)
C4 H4 0.9300
C5 C6 1.382(4)
C5 H5 0.9300
C6 C7 1.380(4)
C6 H6 0.9300
C7 C8 1.378(4)
C7 H7 0.9300
C8 H8 0.9300
C9 C10 1.398(4)
C9 C14 1.401(4)
C10 C11 1.394(4)
C10 H10 0.9300
C11 C12 1.380(5)
C11 H11 0.9300
C12 C13 1.377(5)
C12 H12 0.9300
C13 C14 1.382(4)
C13 H13 0.9300
C14 H14 0.9300
Si2 C15 1.862(3)
Si2 C16 1.880(3)
Si2 C22 1.885(3)
C15 H15 0.9600
C15 H15A 0.9600
C15 H15B 0.9600
C16 C17 1.397(4)
C16 C21 1.397(4)
C17 C18 1.377(5)
C17 H17 0.9300
C18 C19 1.388(5)
C18 H18 0.9300
C19 C20 1.382(5)
C19 H19 0.9300
C20 C21 1.384(4)
C20 H20 0.9300
C21 H21 0.9300
C22 C23 1.394(4)
C22 C27 1.398(4)
C23 C24 1.394(4)
C23 H23 0.9300
C24 C25 1.375(5)
C24 H24 0.9300
C25 C26 1.367(5)
C25 H25 0.9300
C26 C27 1.392(4)
C26 H26 0.9300
C27 H27 0.9300
C28 Si3 1.923(3)
C28 Si4 1.965(3)
C28 Br2 2.008(3)
Si3 C29 1.857(3)
Si3 C30 1.879(3)
Si3 C36 1.889(3)
C29 H29 0.9600
C29 H29A 0.9600
C29 H29B 0.9600
C30 C31 1.395(4)
C30 C35 1.402(4)
C31 C32 1.396(4)
C31 H31 0.9300
C32 C33 1.373(4)
C32 H32 0.9300
C33 C34 1.387(4)
C33 H33 0.9300
C34 C35 1.387(4)
C34 H34 0.9300
C35 H35 0.9300
C36 C41 1.393(4)
C36 C37 1.404(4)
C37 C38 1.385(4)
C37 H37 0.9300
C38 C39 1.376(5)
C38 H38 0.9300
C39 C40 1.374(5)
C39 H39 0.9300
C40 C41 1.396(4)
C40 H40 0.9300
C41 H41 0.9300
Si4 C42 1.857(3)
Si4 C43 1.877(3)
Si4 C49 1.880(3)
C42 H42 0.9600
C42 H42A 0.9600
C42 H42B 0.9600
C43 C48 1.398(4)
C43 C44 1.402(4)
C44 C45 1.387(4)
C44 H44 0.9300
C45 C46 1.378(5)
C45 H45 0.9300
C46 C47 1.380(5)
C46 H46 0.9300
C47 C48 1.385(4)
C47 H47 0.9300
C48 H48 0.9300
C49 C50 1.394(4)
C49 C54 1.402(4)
C50 C51 1.389(4)
C50 H50 0.9300
C51 C52 1.376(5)
C51 H51 0.9300
C52 C53 1.383(4)
C52 H52 0.9300
C53 C54 1.383(4)
C53 H53 0.9300
C54 H54 0.9300
O1 C55 1.394(4)
O1 C57 1.403(5)
C55 C56 1.496(6)
C55 H55 0.9700
C55 H55A 0.9700
C56 H56 0.9600
C56 H56A 0.9600
C56 H56B 0.9600
C57 C58 1.474(6)
C57 H57 0.9700
C57 H57A 0.9700
C58 H58 0.9600
C58 H58A 0.9600
C58 H58B 0.9600

loop_
_geom_torsion_atom_site_label_1
_geom_torsion_atom_site_label_2
_geom_torsion_atom_site_label_3
_geom_torsion_atom_site_label_4
_geom_torsion
C2 Si1 C3 C8 97.1(2)
C9 Si1 C3 C8 -148.5(2)
C1 Si1 C3 C8 -27.3(3)
C2 Si1 C3 C4 -73.6(2)
C9 Si1 C3 C4 40.8(2)
C1 Si1 C3 C4 162.05(19)
C8 C3 C4 C5 -0.2(4)
Si1 C3 C4 C5 171.4(2)
C3 C4 C5 C6 -0.3(4)
C4 C5 C6 C7 0.7(4)
C5 C6 C7 C8 -0.6(4)
C6 C7 C8 C3 0.1(4)
C4 C3 C8 C7 0.3(4)
Si1 C3 C8 C7 -170.3(2)
C2 Si1 C9 C10 145.5(2)
C3 Si1 C9 C10 31.0(3)
C1 Si1 C9 C10 -94.2(2)
C2 Si1 C9 C14 -31.7(3)
C3 Si1 C9 C14 -146.2(2)
C1 Si1 C9 C14 88.7(2)
C14 C9 C10 C11 -2.6(4)
Si1 C9 C10 C11 -179.8(2)
C9 C10 C11 C12 2.1(5)
C10 C11 C12 C13 -0.6(5)
C11 C12 C13 C14 -0.3(6)
C12 C13 C14 C9 -0.3(5)
C10 C9 C14 C13 1.7(5)
Si1 C9 C14 C13 179.0(3)
C15 Si2 C16 C17 3.2(3)
C22 Si2 C16 C17 120.1(2)
C1 Si2 C16 C17 -119.4(2)
C15 Si2 C16 C21 -173.9(2)
C22 Si2 C16 C21 -57.0(3)
C1 Si2 C16 C21 63.4(3)
C21 C16 C17 C18 -1.2(4)
Si2 C16 C17 C18 -178.5(2)
C16 C17 C18 C19 0.7(5)
C17 C18 C19 C20 0.3(5)
C18 C19 C20 C21 -0.5(5)
C19 C20 C21 C16 -0.1(5)
C17 C16 C21 C20 1.0(4)
Si2 C16 C21 C20 178.2(2)
C15 Si2 C22 C23 -56.2(3)
C16 Si2 C22 C23 -175.2(2)
C1 Si2 C22 C23 64.6(3)
C15 Si2 C22 C27 118.3(3)
C16 Si2 C22 C27 -0.6(3)
C1 Si2 C22 C27 -120.9(2)
C27 C22 C23 C24 2.1(5)
Si2 C22 C23 C24 176.9(2)
C22 C23 C24 C25 -0.5(5)
C23 C24 C25 C26 -1.5(5)
C24 C25 C26 C27 1.8(5)
C25 C26 C27 C22 -0.1(5)
C23 C22 C27 C26 -1.8(5)
Si2 C22 C27 C26 -176.6(3)
C29 Si3 C30 C31 -11.6(3)
C36 Si3 C30 C31 -127.3(2)
C28 Si3 C30 C31 110.3(2)
C29 Si3 C30 C35 163.1(2)
C36 Si3 C30 C35 47.4(3)
C28 Si3 C30 C35 -75.1(3)
C35 C30 C31 C32 1.4(4)
Si3 C30 C31 C32 176.3(2)
C30 C31 C32 C33 -1.2(4)
C31 C32 C33 C34 0.4(4)
C32 C33 C34 C35 0.2(5)
C33 C34 C35 C30 0.0(4)
C31 C30 C35 C34 -0.8(4)
Si3 C30 C35 C34 -175.6(2)
C29 Si3 C36 C41 -7.4(3)
C30 Si3 C36 C41 107.4(2)
C28 Si3 C36 C41 -128.0(2)
C29 Si3 C36 C37 -178.9(2)
C30 Si3 C36 C37 -64.2(3)
C28 Si3 C36 C37 60.5(3)
C41 C36 C37 C38 -1.0(4)
Si3 C36 C37 C38 170.6(2)
C36 C37 C38 C39 0.0(5)
C37 C38 C39 C40 0.9(5)
C38 C39 C40 C41 -0.8(5)
C37 C36 C41 C40 1.1(4)
Si3 C36 C41 C40 -171.1(3)
C39 C40 C41 C36 -0.2(5)
C42 Si4 C43 C48 -169.7(2)
C49 Si4 C43 C48 -52.1(3)
C28 Si4 C43 C48 67.7(3)
C42 Si4 C43 C44 11.8(3)
C49 Si4 C43 C44 129.4(2)
C28 Si4 C43 C44 -110.8(2)
C48 C43 C44 C45 -0.5(4)
Si4 C43 C44 C45 178.1(2)
C43 C44 C45 C46 0.7(4)
C44 C45 C46 C47 -0.4(5)
C45 C46 C47 C48 -0.2(5)
C46 C47 C48 C43 0.4(4)
C44 C43 C48 C47 -0.1(4)
Si4 C43 C48 C47 -178.7(2)
C42 Si4 C49 C50 123.6(2)
C43 Si4 C49 C50 3.7(3)
C28 Si4 C49 C50 -115.1(2)
C42 Si4 C49 C54 -51.8(3)
C43 Si4 C49 C54 -171.6(2)
C28 Si4 C49 C54 69.6(2)
C54 C49 C50 C51 -0.7(4)
Si4 C49 C50 C51 -176.1(2)
C49 C50 C51 C52 0.1(5)
C50 C51 C52 C53 0.4(5)
C51 C52 C53 C54 -0.4(5)
C52 C53 C54 C49 -0.2(5)
C50 C49 C54 C53 0.7(4)
Si4 C49 C54 C53 176.3(2)
C57 O1 C55 C56 -172.1(4)
C55 O1 C57 C58 177.9(4)
